data_2231732
loop_
_publ_author_name
'Chen, Xiao-Hua'
'Xie, Chun-Ling'
'Yang, Ming-Xing'
'Chen, Li-Juan'

_publ_section_title
;
 Bis[\m-<i>N</i>'-(2-methyl-1-oxidopropanylidene)-2-oxidobenzohydrazidato]tetrapyridinetrinickel(II)
;
_journal_coeditor_code XU5275
_journal_issue 9
_journal_name_full 'Acta Crystallographica Section E'
_journal_page_first m1308
_journal_page_last m1309
_journal_paper_doi 10.1107/S1600536811034362
_journal_volume 67
_journal_year 2011
_chemical_formula_iupac '[Ni3 (C11 H11 N2 O3) (C5 H5 N)4]'
_chemical_formula_moiety 'C42 H42 N8 Ni3 O6'
_chemical_formula_sum 'C42 H42 N8 Ni3 O6'
_chemical_formula_weight 930.97
_chemical_name_systematic
;
Bis[\m-<i>N</i>'-(2-methyl-1-oxidopropanylidene)-2-
oxidobenzohydrazidato]tetrapyridinetrinickel(II)
;
_space_group_IT_number 2
_symmetry_cell_setting triclinic
_symmetry_space_group_name_Hall '-P 1'
_symmetry_space_group_name_H-M 'P -1'
_atom_sites_solution_hydrogens geom
_atom_sites_solution_primary direct
_atom_sites_solution_secondary difmap
_audit_creation_method SHELXL97
_cell_angle_alpha 109.324(15)
_cell_angle_beta 96.474(13)
_cell_angle_gamma 93.516(13)
_cell_formula_units_Z 2
_cell_length_a 9.866(3)
_cell_length_b 12.325(5)
_cell_length_c 18.240(7)
_cell_measurement_reflns_used 5875
_cell_measurement_temperature 293(2)
_cell_measurement_theta_max 27.48
_cell_measurement_theta_min 3.11
_cell_volume 2068.1(13)
_computing_cell_refinement 'TEXRAY (Molecular Structure Corporation, 1999)'
_computing_data_collection 'TEXRAY (Molecular Structure Corporation, 1999)'
_computing_data_reduction 'TEXSAN (Molecular Structure Corporation, 1999)'
_computing_molecular_graphics 'ORTEX (McArdle, 1995)'
_computing_publication_material 'SHELXL97 (Sheldrick, 2008)'
_computing_structure_refinement 'SHELXL97 (Sheldrick, 2008)'
_computing_structure_solution 'SHELXS97 (Sheldrick, 2008)'
_diffrn_ambient_temperature 293(2)
_diffrn_measured_fraction_theta_full 0.988
_diffrn_measured_fraction_theta_max 0.988
_diffrn_measurement_device_type 'Rigaku R-AXIS RAPID'
_diffrn_measurement_method \w
_diffrn_radiation_monochromator graphite
_diffrn_radiation_source 'fine-focus sealed tube'
_diffrn_radiation_type MoK\a
_diffrn_radiation_wavelength 0.71073
_diffrn_reflns_av_R_equivalents 0.0508
_diffrn_reflns_av_sigmaI/netI 0.0696
_diffrn_reflns_limit_h_max 11
_diffrn_reflns_limit_h_min -12
_diffrn_reflns_limit_k_max 15
_diffrn_reflns_limit_k_min -15
_diffrn_reflns_limit_l_max 23
_diffrn_reflns_limit_l_min -23
_diffrn_reflns_number 20490
_diffrn_reflns_theta_full 27.48
_diffrn_reflns_theta_max 27.48
_diffrn_reflns_theta_min 3.11
_exptl_absorpt_coefficient_mu 1.409
_exptl_absorpt_correction_T_max 0.821
_exptl_absorpt_correction_T_min 0.651
_exptl_absorpt_correction_type multi-scan
_exptl_absorpt_process_details 'TEXRAY (Molecular Structure Corporation, 1999)'
_exptl_crystal_colour red
_exptl_crystal_density_diffrn 1.495
_exptl_crystal_density_method 'not measured'
_exptl_crystal_description prism
_exptl_crystal_F_000 964
_exptl_crystal_size_max 0.46
_exptl_crystal_size_mid 0.26
_exptl_crystal_size_min 0.14
_refine_diff_density_max 0.366
_refine_diff_density_min -0.460
_refine_ls_extinction_method none
_refine_ls_goodness_of_fit_ref 1.036
_refine_ls_hydrogen_treatment constr
_refine_ls_matrix_type full
_refine_ls_number_parameters 539
_refine_ls_number_reflns 9360
_refine_ls_number_restraints 0
_refine_ls_restrained_S_all 1.036
_refine_ls_R_factor_all 0.0936
_refine_ls_R_factor_gt 0.0496
_refine_ls_shift/su_max 0.001
_refine_ls_shift/su_mean 0.000
_refine_ls_structure_factor_coef Fsqd
_refine_ls_weighting_details 'calc w = 1/[\s^2^(Fo^2^)+(0.0318P)^2^+0.8559P] where P=(Fo^2^+2Fc^2^)/3'
_refine_ls_weighting_scheme calc
_refine_ls_wR_factor_gt 0.0893
_refine_ls_wR_factor_ref 0.1035
_reflns_number_gt 5875
_reflns_number_total 9360
_reflns_threshold_expression I>2\s(I)
_cod_data_source_file xu5275.cif
_cod_data_source_block I
_cod_original_cell_volume 2068.2(13)
_cod_original_sg_symbol_H-M P-1
_cod_database_code 2231732
_cod_database_fobs_code 2231732

loop_
_symmetry_equiv_pos_as_xyz
'x, y, z'
'-x, -y, -z'

loop_
_atom_site_type_symbol
_atom_site_label
_atom_site_fract_x
_atom_site_fract_y
_atom_site_fract_z
_atom_site_U_iso_or_equiv
_atom_site_adp_type
_atom_site_calc_flag
_atom_site_refinement_flags
_atom_site_occupancy
_atom_site_symmetry_multiplicity
Ni Ni1 0.93957(4) 0.66089(3) 0.05241(2) 0.03894(12) Uani d . 1 1
Ni Ni2 1.0000 1.0000 0.0000 0.03734(15) Uani d S 1 2
Ni Ni3 -0.06516(5) 0.32923(4) 0.44143(3) 0.05115(14) Uani d . 1 1
Ni Ni4 0.0000 0.0000 0.5000 0.04078(16) Uani d S 1 2
O O1 0.7678(2) 0.5919(2) 0.01168(15) 0.0569(7) Uani d . 1 1
O O2 0.8335(2) 0.88568(18) -0.05727(13) 0.0420(5) Uani d . 1 1
O O3 1.1140(2) 0.73331(19) 0.09258(14) 0.0468(6) Uani d . 1 1
O O4 0.0721(3) 0.3594(2) 0.39034(17) 0.0677(8) Uani d . 1 1
O O5 0.1519(2) 0.0692(2) 0.45856(14) 0.0476(6) Uani d . 1 1
O O6 -0.1979(2) 0.3001(2) 0.49806(15) 0.0572(7) Uani d . 1 1
N N1 0.9243(3) 0.7769(2) 0.01130(15) 0.0374(6) Uani d . 1 1
N N2 1.0431(2) 0.8583(2) 0.03276(15) 0.0378(6) Uani d . 1 1
N N3 0.9702(3) 0.5467(2) 0.10306(16) 0.0427(7) Uani d . 1 1
N N4 0.8942(3) 1.0555(2) 0.10051(16) 0.0419(7) Uani d . 1 1
N N5 0.0080(3) 0.2072(2) 0.46030(16) 0.0447(7) Uani d . 1 1
N N6 -0.0704(3) 0.1552(2) 0.50322(16) 0.0435(7) Uani d . 1 1
N N7 -0.1622(4) 0.4484(3) 0.41838(19) 0.0596(8) Uani d . 1 1
N N8 -0.1065(3) -0.0751(2) 0.38106(17) 0.0484(7) Uani d . 1 1
C C1 0.6842(3) 0.6149(3) -0.0418(2) 0.0451(8) Uani d . 1 1
C C2 0.7023(3) 0.7135(3) -0.06517(19) 0.0395(8) Uani d . 1 1
C C3 0.6044(3) 0.7264(3) -0.1220(2) 0.0526(9) Uani d . 1 1
H H3A 0.6150 0.7918 -0.1365 0.063 Uiso calc R 1 1
C C4 0.4933(4) 0.6470(4) -0.1574(2) 0.0647(11) Uani d . 1 1
H H4A 0.4300 0.6579 -0.1955 0.078 Uiso calc R 1 1
C C5 0.4767(4) 0.5501(4) -0.1356(2) 0.0650(11) Uani d . 1 1
H H5A 0.4021 0.4948 -0.1597 0.078 Uiso calc R 1 1
C C6 0.5686(4) 0.5351(3) -0.0793(2) 0.0590(11) Uani d . 1 1
H H6A 0.5546 0.4699 -0.0651 0.071 Uiso calc R 1 1
C C7 0.8246(3) 0.7977(3) -0.03513(19) 0.0376(7) Uani d . 1 1
C C8 1.1369(3) 0.8261(3) 0.07424(19) 0.0389(8) Uani d . 1 1
C C9 1.2773(3) 0.8907(3) 0.1018(2) 0.0502(9) Uani d . 1 1
H H9A 1.2785 0.9612 0.0882 0.060 Uiso calc R 1 1
C C10 1.3833(4) 0.8170(4) 0.0608(3) 0.0841(14) Uani d . 1 1
H H10A 1.3609 0.7974 0.0050 0.126 Uiso calc R 1 1
H H10B 1.3833 0.7475 0.0737 0.126 Uiso calc R 1 1
H H10C 1.4726 0.8596 0.0778 0.126 Uiso calc R 1 1
C C11 1.3106(5) 0.9247(4) 0.1904(3) 0.0884(15) Uani d . 1 1
H H11A 1.2415 0.9695 0.2149 0.133 Uiso calc R 1 1
H H11B 1.3984 0.9698 0.2078 0.133 Uiso calc R 1 1
H H11C 1.3130 0.8563 0.2044 0.133 Uiso calc R 1 1
C C12 0.8723(4) 0.4652(3) 0.0996(2) 0.0598(11) Uani d . 1 1
H H12A 0.7873 0.4614 0.0706 0.072 Uiso calc R 1 1
C C13 0.8922(5) 0.3859(4) 0.1375(3) 0.0742(13) Uani d . 1 1
H H13A 0.8215 0.3300 0.1337 0.089 Uiso calc R 1 1
C C14 1.0156(5) 0.3904(3) 0.1804(2) 0.0666(12) Uani d . 1 1
H H14A 1.0297 0.3396 0.2078 0.080 Uiso calc R 1 1
C C15 1.1185(4) 0.4712(3) 0.1824(2) 0.0595(10) Uani d . 1 1
H H15A 1.2053 0.4744 0.2095 0.071 Uiso calc R 1 1
C C16 1.0912(4) 0.5474(3) 0.1436(2) 0.0556(10) Uani d . 1 1
H H16A 1.1614 0.6028 0.1458 0.067 Uiso calc R 1 1
C C17 0.7578(4) 1.0526(3) 0.0959(2) 0.0589(10) Uani d . 1 1
H H17A 0.7054 1.0243 0.0465 0.071 Uiso calc R 1 1
C C18 0.6920(4) 1.0892(4) 0.1602(3) 0.0709(12) Uani d . 1 1
H H18A 0.5969 1.0864 0.1544 0.085 Uiso calc R 1 1
C C19 0.7665(5) 1.1297(4) 0.2327(3) 0.0807(14) Uani d . 1 1
H H19A 0.7234 1.1555 0.2772 0.097 Uiso calc R 1 1
C C20 0.9062(5) 1.1318(4) 0.2392(2) 0.0721(12) Uani d . 1 1
H H20A 0.9599 1.1582 0.2882 0.087 Uiso calc R 1 1
C C21 0.9648(4) 1.0943(3) 0.1721(2) 0.0550(10) Uani d . 1 1
H H21A 1.0599 1.0961 0.1769 0.066 Uiso calc R 1 1
C C22 0.1843(4) 0.3066(4) 0.3802(2) 0.0629(11) Uani d . 1 1
C C23 0.2116(3) 0.2087(3) 0.4006(2) 0.0486(9) Uani d . 1 1
C C24 0.3333(4) 0.1602(4) 0.3849(2) 0.0651(11) Uani d . 1 1
H H24A 0.3507 0.0952 0.3982 0.078 Uiso calc R 1 1
C C25 0.4290(5) 0.2053(5) 0.3502(3) 0.0870(15) Uani d . 1 1
H H25A 0.5096 0.1714 0.3400 0.104 Uiso calc R 1 1
C C26 0.4023(5) 0.3012(5) 0.3312(3) 0.0936(18) Uani d . 1 1
H H26A 0.4667 0.3332 0.3086 0.112 Uiso calc R 1 1
C C27 0.2836(5) 0.3508(4) 0.3446(3) 0.0805(15) Uani d . 1 1
H H27A 0.2678 0.4149 0.3300 0.097 Uiso calc R 1 1
C C28 0.1207(3) 0.1579(3) 0.4412(2) 0.0446(8) Uani d . 1 1
C C29 -0.1747(4) 0.2131(3) 0.5209(2) 0.0469(8) Uani d . 1 1
C C30 -0.2695(4) 0.1822(3) 0.5716(2) 0.0574(10) Uani d . 1 1
H H30A -0.2430 0.1121 0.5810 0.069 Uiso calc R 1 1
C C31 -0.2554(5) 0.2809(4) 0.6499(3) 0.0929(16) Uani d . 1 1
H H31A -0.1615 0.2951 0.6742 0.139 Uiso calc R 1 1
H H31B -0.3124 0.2602 0.6836 0.139 Uiso calc R 1 1
H H31C -0.2834 0.3494 0.6413 0.139 Uiso calc R 1 1
C C32 -0.4159(4) 0.1598(4) 0.5316(3) 0.0933(17) Uani d . 1 1
H H32A -0.4219 0.1016 0.4807 0.140 Uiso calc R 1 1
H H32B -0.4452 0.2299 0.5261 0.140 Uiso calc R 1 1
H H32C -0.4738 0.1335 0.5626 0.140 Uiso calc R 1 1
C C33 -0.1188(6) 0.5050(4) 0.3733(3) 0.1002(18) Uani d . 1 1
H H33A -0.0362 0.4888 0.3541 0.120 Uiso calc R 1 1
C C34 -0.1897(7) 0.5859(5) 0.3537(4) 0.119(2) Uani d . 1 1
H H34A -0.1563 0.6220 0.3210 0.143 Uiso calc R 1 1
C C35 -0.3087(7) 0.6130(4) 0.3823(3) 0.1012(18) Uani d . 1 1
H H35A -0.3583 0.6678 0.3700 0.121 Uiso calc R 1 1
C C36 -0.3529(6) 0.5582(4) 0.4291(3) 0.0996(17) Uani d . 1 1
H H36A -0.4343 0.5745 0.4497 0.120 Uiso calc R 1 1
C C37 -0.2764(5) 0.4775(4) 0.4463(3) 0.0839(14) Uani d . 1 1
H H37A -0.3077 0.4416 0.4796 0.101 Uiso calc R 1 1
C C38 -0.2429(4) -0.0946(4) 0.3670(3) 0.0684(12) Uani d . 1 1
H H38A -0.2918 -0.0726 0.4094 0.082 Uiso calc R 1 1
C C39 -0.3142(5) -0.1448(5) 0.2939(3) 0.0911(16) Uani d . 1 1
H H39A -0.4095 -0.1555 0.2867 0.109 Uiso calc R 1 1
C C40 -0.2437(6) -0.1797(4) 0.2305(3) 0.0912(16) Uani d . 1 1
H H40A -0.2897 -0.2164 0.1800 0.109 Uiso calc R 1 1
C C41 -0.1053(6) -0.1588(4) 0.2441(3) 0.0875(15) Uani d . 1 1
H H41A -0.0543 -0.1800 0.2026 0.105 Uiso calc R 1 1
C C42 -0.0414(4) -0.1066(4) 0.3187(2) 0.0658(11) Uani d . 1 1
H H42A 0.0537 -0.0920 0.3267 0.079 Uiso calc R 1 1

loop_
_atom_site_aniso_label
_atom_site_aniso_U_11
_atom_site_aniso_U_22
_atom_site_aniso_U_33
_atom_site_aniso_U_12
_atom_site_aniso_U_13
_atom_site_aniso_U_23
Ni1 0.0456(2) 0.0334(2) 0.0421(3) 0.00117(18) 0.0072(2) 0.0187(2)
Ni2 0.0422(3) 0.0316(3) 0.0408(4) 0.0003(3) 0.0040(3) 0.0169(3)
Ni3 0.0656(3) 0.0429(3) 0.0497(3) 0.0040(2) 0.0041(2) 0.0237(2)
Ni4 0.0432(3) 0.0403(4) 0.0451(4) 0.0076(3) 0.0130(3) 0.0201(3)
O1 0.0585(15) 0.0538(16) 0.0673(18) -0.0101(12) 0.0003(13) 0.0379(14)
O2 0.0445(13) 0.0391(13) 0.0465(14) -0.0006(10) -0.0009(11) 0.0234(11)
O3 0.0523(14) 0.0388(13) 0.0552(15) 0.0005(11) 0.0004(12) 0.0267(12)
O4 0.0761(19) 0.0680(19) 0.076(2) 0.0011(15) 0.0115(16) 0.0484(17)
O5 0.0478(13) 0.0465(14) 0.0569(16) 0.0083(11) 0.0153(12) 0.0253(13)
O6 0.0648(16) 0.0490(15) 0.0714(18) 0.0188(12) 0.0162(14) 0.0340(14)
N1 0.0375(14) 0.0339(15) 0.0429(16) -0.0018(12) 0.0035(12) 0.0175(13)
N2 0.0389(15) 0.0324(14) 0.0448(17) -0.0011(12) 0.0051(13) 0.0177(13)
N3 0.0523(17) 0.0351(15) 0.0453(17) 0.0042(13) 0.0110(14) 0.0188(14)
N4 0.0492(17) 0.0356(15) 0.0436(17) 0.0054(13) 0.0110(14) 0.0157(14)
N5 0.0521(17) 0.0436(17) 0.0454(17) 0.0042(14) 0.0116(14) 0.0229(15)
N6 0.0471(16) 0.0395(16) 0.0506(18) 0.0070(13) 0.0136(14) 0.0216(15)
N7 0.080(2) 0.0431(18) 0.056(2) 0.0084(17) -0.0012(18) 0.0200(17)
N8 0.0557(18) 0.0441(17) 0.0493(19) 0.0114(14) 0.0107(15) 0.0188(15)
C1 0.0464(19) 0.044(2) 0.048(2) -0.0010(16) 0.0098(17) 0.0199(18)
C2 0.0375(17) 0.0420(19) 0.0411(19) 0.0028(15) 0.0068(15) 0.0166(16)
C3 0.045(2) 0.061(2) 0.058(2) -0.0060(18) 0.0025(18) 0.030(2)
C4 0.050(2) 0.082(3) 0.063(3) -0.012(2) -0.008(2) 0.035(2)
C5 0.050(2) 0.074(3) 0.068(3) -0.019(2) -0.002(2) 0.028(2)
C6 0.056(2) 0.060(2) 0.064(3) -0.0168(19) 0.004(2) 0.031(2)
C7 0.0415(18) 0.0346(18) 0.0384(19) 0.0018(14) 0.0082(15) 0.0142(16)
C8 0.0448(19) 0.0353(18) 0.0393(19) 0.0053(15) 0.0044(15) 0.0165(16)
C9 0.0428(19) 0.046(2) 0.067(3) -0.0044(16) -0.0047(18) 0.030(2)
C10 0.051(2) 0.081(3) 0.124(4) 0.008(2) 0.014(3) 0.039(3)
C11 0.081(3) 0.102(4) 0.074(3) -0.023(3) -0.023(3) 0.037(3)
C12 0.060(2) 0.052(2) 0.078(3) 0.0016(19) 0.011(2) 0.035(2)
C13 0.076(3) 0.061(3) 0.105(4) -0.003(2) 0.018(3) 0.054(3)
C14 0.092(3) 0.054(3) 0.070(3) 0.015(2) 0.015(2) 0.040(2)
C15 0.075(3) 0.049(2) 0.059(3) 0.006(2) 0.001(2) 0.027(2)
C16 0.068(2) 0.041(2) 0.062(3) 0.0006(18) 0.000(2) 0.027(2)
C17 0.057(2) 0.061(3) 0.061(3) 0.006(2) 0.008(2) 0.024(2)
C18 0.060(3) 0.074(3) 0.085(4) 0.014(2) 0.028(3) 0.028(3)
C19 0.093(4) 0.079(3) 0.072(3) 0.005(3) 0.043(3) 0.020(3)
C20 0.087(3) 0.077(3) 0.045(2) -0.007(3) 0.009(2) 0.013(2)
C21 0.062(2) 0.056(2) 0.050(2) 0.0016(19) 0.012(2) 0.021(2)
C22 0.074(3) 0.071(3) 0.048(2) -0.016(2) 0.002(2) 0.032(2)
C23 0.048(2) 0.057(2) 0.041(2) -0.0063(18) 0.0063(17) 0.0203(19)
C24 0.058(2) 0.081(3) 0.062(3) -0.001(2) 0.019(2) 0.030(2)
C25 0.070(3) 0.113(4) 0.089(4) -0.003(3) 0.035(3) 0.043(3)
C26 0.081(3) 0.136(5) 0.078(3) -0.024(3) 0.017(3) 0.059(4)
C27 0.085(3) 0.100(4) 0.071(3) -0.020(3) 0.005(3) 0.056(3)
C28 0.048(2) 0.045(2) 0.040(2) -0.0051(17) 0.0057(16) 0.0152(17)
C29 0.056(2) 0.040(2) 0.049(2) 0.0121(17) 0.0105(18) 0.0181(18)
C30 0.059(2) 0.047(2) 0.076(3) 0.0194(19) 0.029(2) 0.027(2)
C31 0.132(4) 0.076(3) 0.076(3) 0.022(3) 0.049(3) 0.021(3)
C32 0.056(3) 0.097(4) 0.144(5) 0.017(3) 0.035(3) 0.055(4)
C33 0.135(5) 0.093(4) 0.112(4) 0.033(3) 0.035(4) 0.076(4)
C34 0.167(6) 0.108(5) 0.130(5) 0.054(4) 0.040(5) 0.089(4)
C35 0.141(5) 0.065(3) 0.106(5) 0.029(3) -0.009(4) 0.046(3)
C36 0.110(4) 0.076(3) 0.131(5) 0.036(3) 0.014(4) 0.055(4)
C37 0.103(4) 0.064(3) 0.100(4) 0.021(3) 0.013(3) 0.047(3)
C38 0.061(3) 0.084(3) 0.064(3) 0.005(2) 0.005(2) 0.031(3)
C39 0.074(3) 0.118(4) 0.084(4) -0.008(3) -0.014(3) 0.049(4)
C40 0.121(4) 0.088(4) 0.054(3) -0.015(3) -0.017(3) 0.023(3)
C41 0.108(4) 0.089(4) 0.055(3) 0.010(3) 0.013(3) 0.010(3)
C42 0.067(3) 0.075(3) 0.052(3) 0.013(2) 0.010(2) 0.014(2)

loop_
_atom_type_symbol
_atom_type_description
_atom_type_scat_dispersion_real
_atom_type_scat_dispersion_imag
_atom_type_scat_source
C C 0.0033 0.0016 'International Tables Vol C Tables 4.2.6.8 and 6.1.1.4'
H H 0.0000 0.0000 'International Tables Vol C Tables 4.2.6.8 and 6.1.1.4'
N N 0.0061 0.0033 'International Tables Vol C Tables 4.2.6.8 and 6.1.1.4'
O O 0.0106 0.0060 'International Tables Vol C Tables 4.2.6.8 and 6.1.1.4'
Ni Ni 0.3393 1.1124 'International Tables Vol C Tables 4.2.6.8 and 6.1.1.4'

loop_
_geom_angle_atom_site_label_1
_geom_angle_atom_site_label_2
_geom_angle_atom_site_label_3
_geom_angle_site_symmetry_1
_geom_angle_site_symmetry_3
_geom_angle
O1 Ni1 N1 . . 94.86(11)
O1 Ni1 O3 . . 178.73(10)
N1 Ni1 O3 . . 83.88(10)
O1 Ni1 N3 . . 90.25(11)
N1 Ni1 N3 . . 174.59(12)
O3 Ni1 N3 . . 91.01(10)
O2 Ni2 O2 . 2_775 180.0000(10)
O2 Ni2 N2 . 2_775 101.40(9)
O2 Ni2 N2 2_775 2_775 78.60(9)
O2 Ni2 N2 . . 78.60(9)
O2 Ni2 N2 2_775 . 101.40(9)
N2 Ni2 N2 2_775 . 180.00(13)
O2 Ni2 N4 . . 88.41(10)
O2 Ni2 N4 2_775 . 91.59(10)
N2 Ni2 N4 2_775 . 93.00(10)
N2 Ni2 N4 . . 87.00(10)
O2 Ni2 N4 . 2_775 91.59(10)
O2 Ni2 N4 2_775 2_775 88.41(10)
N2 Ni2 N4 2_775 2_775 87.00(10)
N2 Ni2 N4 . 2_775 93.00(10)
N4 Ni2 N4 . 2_775 180.0000(10)
O4 Ni3 N5 . . 94.82(12)
O4 Ni3 O6 . . 176.94(12)
N5 Ni3 O6 . . 83.73(11)
O4 Ni3 N7 . . 89.84(14)
N5 Ni3 N7 . . 173.64(13)
O6 Ni3 N7 . . 91.82(13)
O5 Ni4 O5 . 2_556 180.0
O5 Ni4 N6 . . 78.90(10)
O5 Ni4 N6 2_556 . 101.10(10)
O5 Ni4 N6 . 2_556 101.10(10)
O5 Ni4 N6 2_556 2_556 78.90(10)
N6 Ni4 N6 . 2_556 180.0
O5 Ni4 N8 . . 89.05(10)
O5 Ni4 N8 2_556 . 90.95(10)
N6 Ni4 N8 . . 88.16(11)
N6 Ni4 N8 2_556 . 91.84(11)
O5 Ni4 N8 . 2_556 90.95(10)
O5 Ni4 N8 2_556 2_556 89.05(10)
N6 Ni4 N8 . 2_556 91.84(11)
N6 Ni4 N8 2_556 2_556 88.16(11)
N8 Ni4 N8 . 2_556 180.0
C1 O1 Ni1 . . 126.08(19)
C7 O2 Ni2 . . 112.94(19)
C8 O3 Ni1 . . 112.0(2)
C22 O4 Ni3 . . 126.6(2)
C28 O5 Ni4 . . 113.2(2)
C29 O6 Ni3 . . 111.7(2)
C7 N1 N2 . . 114.7(2)
C7 N1 Ni1 . . 131.7(2)
N2 N1 Ni1 . . 113.58(18)
C8 N2 N1 . . 109.5(2)
C8 N2 Ni2 . . 140.3(2)
N1 N2 Ni2 . . 109.56(18)
C16 N3 C12 . . 116.8(3)
C16 N3 Ni1 . . 120.9(2)
C12 N3 Ni1 . . 122.3(2)
C21 N4 C17 . . 116.5(3)
C21 N4 Ni2 . . 119.9(2)
C17 N4 Ni2 . . 123.6(3)
C28 N5 N6 . . 114.2(3)
C28 N5 Ni3 . . 131.7(2)
N6 N5 Ni3 . . 114.1(2)
C29 N6 N5 . . 108.5(3)
C29 N6 Ni4 . . 140.6(2)
N5 N6 Ni4 . . 109.83(19)
C37 N7 C33 . . 115.9(4)
C37 N7 Ni3 . . 121.4(3)
C33 N7 Ni3 . . 122.7(3)
C42 N8 C38 . . 116.2(4)
C42 N8 Ni4 . . 122.8(3)
C38 N8 Ni4 . . 121.0(3)
O1 C1 C6 . . 117.4(3)
O1 C1 C2 . . 125.3(3)
C6 C1 C2 . . 117.3(3)
C3 C2 C1 . . 118.6(3)
C3 C2 C7 . . 119.0(3)
C1 C2 C7 . . 122.3(3)
C4 C3 C2 . . 122.6(3)
C4 C3 H3A . . 118.7
C2 C3 H3A . . 118.7
C3 C4 C5 . . 118.8(4)
C3 C4 H4A . . 120.6
C5 C4 H4A . . 120.6
C6 C5 C4 . . 120.4(3)
C6 C5 H5A . . 119.8
C4 C5 H5A . . 119.8
C5 C6 C1 . . 122.2(3)
C5 C6 H6A . . 118.9
C1 C6 H6A . . 118.9
O2 C7 N1 . . 122.2(3)
O2 C7 C2 . . 119.3(3)
N1 C7 C2 . . 118.5(3)
N2 C8 O3 . . 121.0(3)
N2 C8 C9 . . 122.1(3)
O3 C8 C9 . . 116.8(3)
C8 C9 C11 . . 110.1(3)
C8 C9 C10 . . 110.0(3)
C11 C9 C10 . . 111.0(3)
C8 C9 H9A . . 108.6
C11 C9 H9A . . 108.6
C10 C9 H9A . . 108.6
C9 C10 H10A . . 109.5
C9 C10 H10B . . 109.5
H10A C10 H10B . . 109.5
C9 C10 H10C . . 109.5
H10A C10 H10C . . 109.5
H10B C10 H10C . . 109.5
C9 C11 H11A . . 109.5
C9 C11 H11B . . 109.5
H11A C11 H11B . . 109.5
C9 C11 H11C . . 109.5
H11A C11 H11C . . 109.5
H11B C11 H11C . . 109.5
N3 C12 C13 . . 122.6(4)
N3 C12 H12A . . 118.7
C13 C12 H12A . . 118.7
C14 C13 C12 . . 119.5(4)
C14 C13 H13A . . 120.2
C12 C13 H13A . . 120.2
C13 C14 C15 . . 118.7(3)
C13 C14 H14A . . 120.7
C15 C14 H14A . . 120.7
C14 C15 C16 . . 118.6(4)
C14 C15 H15A . . 120.7
C16 C15 H15A . . 120.7
N3 C16 C15 . . 123.8(3)
N3 C16 H16A . . 118.1
C15 C16 H16A . . 118.1
N4 C17 C18 . . 123.0(4)
N4 C17 H17A . . 118.5
C18 C17 H17A . . 118.5
C19 C18 C17 . . 119.4(4)
C19 C18 H18A . . 120.3
C17 C18 H18A . . 120.3
C18 C19 C20 . . 118.8(4)
C18 C19 H19A . . 120.6
C20 C19 H19A . . 120.6
C21 C20 C19 . . 118.4(4)
C21 C20 H20A . . 120.8
C19 C20 H20A . . 120.8
N4 C21 C20 . . 123.9(4)
N4 C21 H21A . . 118.1
C20 C21 H21A . . 118.1
O4 C22 C23 . . 125.2(3)
O4 C22 C27 . . 117.2(4)
C23 C22 C27 . . 117.6(4)
C24 C23 C22 . . 119.1(3)
C24 C23 C28 . . 117.7(3)
C22 C23 C28 . . 123.1(4)
C25 C24 C23 . . 122.1(4)
C25 C24 H24A . . 119.0
C23 C24 H24A . . 119.0
C26 C25 C24 . . 118.4(5)
C26 C25 H25A . . 120.8
C24 C25 H25A . . 120.8
C27 C26 C25 . . 121.5(4)
C27 C26 H26A . . 119.2
C25 C26 H26A . . 119.2
C26 C27 C22 . . 121.2(4)
C26 C27 H27A . . 119.4
C22 C27 H27A . . 119.4
O5 C28 N5 . . 121.8(3)
O5 C28 C23 . . 120.0(3)
N5 C28 C23 . . 118.2(3)
O6 C29 N6 . . 121.9(3)
O6 C29 C30 . . 118.3(3)
N6 C29 C30 . . 119.7(3)
C29 C30 C32 . . 110.6(3)
C29 C30 C31 . . 109.0(3)
C32 C30 C31 . . 110.4(4)
C29 C30 H30A . . 108.9
C32 C30 H30A . . 108.9
C31 C30 H30A . . 108.9
C30 C31 H31A . . 109.5
C30 C31 H31B . . 109.5
H31A C31 H31B . . 109.5
C30 C31 H31C . . 109.5
H31A C31 H31C . . 109.5
H31B C31 H31C . . 109.5
C30 C32 H32A . . 109.5
C30 C32 H32B . . 109.5
H32A C32 H32B . . 109.5
C30 C32 H32C . . 109.5
H32A C32 H32C . . 109.5
H32B C32 H32C . . 109.5
N7 C33 C34 . . 123.3(5)
N7 C33 H33A . . 118.3
C34 C33 H33A . . 118.3
C35 C34 C33 . . 119.5(5)
C35 C34 H34A . . 120.3
C33 C34 H34A . . 120.3
C36 C35 C34 . . 118.0(5)
C36 C35 H35A . . 121.0
C34 C35 H35A . . 121.0
C35 C36 C37 . . 119.4(5)
C35 C36 H36A . . 120.3
C37 C36 H36A . . 120.3
N7 C37 C36 . . 123.8(5)
N7 C37 H37A . . 118.1
C36 C37 H37A . . 118.1
N8 C38 C39 . . 123.3(4)
N8 C38 H38A . . 118.4
C39 C38 H38A . . 118.4
C38 C39 C40 . . 119.3(5)
C38 C39 H39A . . 120.4
C40 C39 H39A . . 120.4
C41 C40 C39 . . 117.9(5)
C41 C40 H40A . . 121.1
C39 C40 H40A . . 121.1
C40 C41 C42 . . 119.4(5)
C40 C41 H41A . . 120.3
C42 C41 H41A . . 120.3
N8 C42 C41 . . 123.9(4)
N8 C42 H42A . . 118.0
C41 C42 H42A . . 118.0

loop_
_geom_bond_atom_site_label_1
_geom_bond_atom_site_label_2
_geom_bond_site_symmetry_2
_geom_bond_distance
_geom_bond_publ_flag
Ni1 O1 . 1.808(2) yes
Ni1 N1 . 1.828(2) yes
Ni1 O3 . 1.841(2) yes
Ni1 N3 . 1.943(3) yes
Ni2 O2 . 2.032(2) yes
Ni2 O2 2_775 2.032(2) no
Ni2 N2 2_775 2.076(2) no
Ni2 N2 . 2.076(2) yes
Ni2 N4 . 2.146(3) yes
Ni2 N4 2_775 2.146(3) no
Ni3 O4 . 1.815(3) yes
Ni3 N5 . 1.823(3) yes
Ni3 O6 . 1.845(2) yes
Ni3 N7 . 1.934(3) yes
Ni4 O5 . 2.018(2) yes
Ni4 O5 2_556 2.018(2) no
Ni4 N6 . 2.060(3) yes
Ni4 N6 2_556 2.060(3) no
Ni4 N8 . 2.169(3) yes
Ni4 N8 2_556 2.169(3) no
O1 C1 . 1.321(4) no
O2 C7 . 1.278(3) no
O3 C8 . 1.308(3) no
O4 C22 . 1.318(5) no
O5 C28 . 1.279(4) no
O6 C29 . 1.296(4) no
N1 C7 . 1.318(4) no
N1 N2 . 1.423(3) no
N2 C8 . 1.293(4) no
N3 C16 . 1.329(4) no
N3 C12 . 1.331(4) no
N4 C21 . 1.327(4) no
N4 C17 . 1.336(4) no
N5 C28 . 1.325(4) no
N5 N6 . 1.425(3) no
N6 C29 . 1.298(4) no
N7 C37 . 1.310(5) no
N7 C33 . 1.329(5) no
N8 C42 . 1.326(5) no
N8 C38 . 1.333(5) no
C1 C6 . 1.407(5) no
C1 C2 . 1.421(4) no
C2 C3 . 1.392(4) no
C2 C7 . 1.467(4) no
C3 C4 . 1.366(5) no
C3 H3A . 0.9300 no
C4 C5 . 1.386(5) no
C4 H4A . 0.9300 no
C5 C6 . 1.359(5) no
C5 H5A . 0.9300 no
C6 H6A . 0.9300 no
C8 C9 . 1.499(4) no
C9 C11 . 1.520(5) no
C9 C10 . 1.524(5) no
C9 H9A . 0.9800 no
C10 H10A . 0.9600 no
C10 H10B . 0.9600 no
C10 H10C . 0.9600 no
C11 H11A . 0.9600 no
C11 H11B . 0.9600 no
C11 H11C . 0.9600 no
C12 C13 . 1.382(5) no
C12 H12A . 0.9300 no
C13 C14 . 1.358(6) no
C13 H13A . 0.9300 no
C14 C15 . 1.366(5) no
C14 H14A . 0.9300 no
C15 C16 . 1.373(5) no
C15 H15A . 0.9300 no
C16 H16A . 0.9300 no
C17 C18 . 1.363(5) no
C17 H17A . 0.9300 no
C18 C19 . 1.356(6) no
C18 H18A . 0.9300 no
C19 C20 . 1.367(6) no
C19 H19A . 0.9300 no
C20 C21 . 1.366(5) no
C20 H20A . 0.9300 no
C21 H21A . 0.9300 no
C22 C23 . 1.409(5) no
C22 C27 . 1.410(5) no
C23 C24 . 1.391(5) no
C23 C28 . 1.461(4) no
C24 C25 . 1.380(5) no
C24 H24A . 0.9300 no
C25 C26 . 1.369(7) no
C25 H25A . 0.9300 no
C26 C27 . 1.364(7) no
C26 H26A . 0.9300 no
C27 H27A . 0.9300 no
C29 C30 . 1.503(5) no
C30 C32 . 1.509(5) no
C30 C31 . 1.525(6) no
C30 H30A . 0.9800 no
C31 H31A . 0.9600 no
C31 H31B . 0.9600 no
C31 H31C . 0.9600 no
C32 H32A . 0.9600 no
C32 H32B . 0.9600 no
C32 H32C . 0.9600 no
C33 C34 . 1.370(6) no
C33 H33A . 0.9300 no
C34 C35 . 1.354(7) no
C34 H34A . 0.9300 no
C35 C36 . 1.342(6) no
C35 H35A . 0.9300 no
C36 C37 . 1.379(6) no
C36 H36A . 0.9300 no
C37 H37A . 0.9300 no
C38 C39 . 1.359(6) no
C38 H38A . 0.9300 no
C39 C40 . 1.376(7) no
C39 H39A . 0.9300 no
C40 C41 . 1.353(6) no
C40 H40A . 0.9300 no
C41 C42 . 1.357(6) no
C41 H41A . 0.9300 no
C42 H42A . 0.9300 no

loop_
_geom_hbond_atom_site_label_D
_geom_hbond_atom_site_label_H
_geom_hbond_atom_site_label_A
_geom_hbond_site_symmetry_A
_geom_hbond_distance_DH
_geom_hbond_distance_HA
_geom_hbond_distance_DA
_geom_hbond_angle_DHA
C9 H9A O2 2_775 0.98 2.43 3.332(5) 152
C30 H30A O5 2_556 0.98 2.38 3.272(5) 152

loop_
_geom_torsion_atom_site_label_1
_geom_torsion_atom_site_label_2
_geom_torsion_atom_site_label_3
_geom_torsion_atom_site_label_4
_geom_torsion_site_symmetry_1
_geom_torsion
N1 Ni1 O1 C1 . 11.6(3)
O3 Ni1 O1 C1 . 3(6)
N3 Ni1 O1 C1 . -170.2(3)
O2 Ni2 O2 C7 2_775 4E1(10)
N2 Ni2 O2 C7 2_775 -168.4(2)
N2 Ni2 O2 C7 . 11.6(2)
N4 Ni2 O2 C7 . -75.6(2)
N4 Ni2 O2 C7 2_775 104.4(2)
O1 Ni1 O3 C8 . 10(6)
N1 Ni1 O3 C8 . 1.2(2)
N3 Ni1 O3 C8 . -177.0(2)
N5 Ni3 O4 C22 . -3.7(3)
O6 Ni3 O4 C22 . 58(2)
N7 Ni3 O4 C22 . -179.4(3)
O5 Ni4 O5 C28 2_556 17E1(10)
N6 Ni4 O5 C28 . -12.1(2)
N6 Ni4 O5 C28 2_556 167.9(2)
N8 Ni4 O5 C28 . 76.2(2)
N8 Ni4 O5 C28 2_556 -103.8(2)
O4 Ni3 O6 C29 . -62(2)
N5 Ni3 O6 C29 . -0.4(2)
N7 Ni3 O6 C29 . 175.1(3)
O1 Ni1 N1 C7 . -3.2(3)
O3 Ni1 N1 C7 . 176.7(3)
N3 Ni1 N1 C7 . -163.9(11)
O1 Ni1 N1 N2 . 177.9(2)
O3 Ni1 N1 N2 . -2.3(2)
N3 Ni1 N1 N2 . 17.1(14)
C7 N1 N2 C8 . -176.2(3)
Ni1 N1 N2 C8 . 2.9(3)
C7 N1 N2 Ni2 . 11.2(3)
Ni1 N1 N2 Ni2 . -169.66(12)
O2 Ni2 N2 C8 . 179.1(4)
O2 Ni2 N2 C8 2_775 -0.9(4)
N2 Ni2 N2 C8 2_775 -6E1(10)
N4 Ni2 N2 C8 . -91.9(4)
N4 Ni2 N2 C8 2_775 88.1(4)
O2 Ni2 N2 N1 . -11.92(18)
O2 Ni2 N2 N1 2_775 168.08(18)
N2 Ni2 N2 N1 2_775 11E1(10)
N4 Ni2 N2 N1 . 77.06(19)
N4 Ni2 N2 N1 2_775 -102.94(19)
O1 Ni1 N3 C16 . 177.1(3)
N1 Ni1 N3 C16 . -22.1(14)
O3 Ni1 N3 C16 . -2.8(3)
O1 Ni1 N3 C12 . -3.5(3)
N1 Ni1 N3 C12 . 157.4(12)
O3 Ni1 N3 C12 . 176.7(3)
O2 Ni2 N4 C21 . 149.5(3)
O2 Ni2 N4 C21 2_775 -30.5(3)
N2 Ni2 N4 C21 2_775 -109.2(3)
N2 Ni2 N4 C21 . 70.8(3)
N4 Ni2 N4 C21 2_775 -10E1(10)
O2 Ni2 N4 C17 . -29.8(3)
O2 Ni2 N4 C17 2_775 150.2(3)
N2 Ni2 N4 C17 2_775 71.6(3)
N2 Ni2 N4 C17 . -108.4(3)
N4 Ni2 N4 C17 2_775 9E1(10)
O4 Ni3 N5 C28 . -1.3(3)
O6 Ni3 N5 C28 . -178.6(3)
N7 Ni3 N5 C28 . 135.8(11)
O4 Ni3 N5 N6 . 178.9(2)
O6 Ni3 N5 N6 . 1.6(2)
N7 Ni3 N5 N6 . -44.1(13)
C28 N5 N6 C29 . 177.7(3)
Ni3 N5 N6 C29 . -2.4(3)
C28 N5 N6 Ni4 . -11.8(3)
Ni3 N5 N6 Ni4 . 168.04(13)
O5 Ni4 N6 C29 . 178.2(4)
O5 Ni4 N6 C29 2_556 -1.8(4)
N6 Ni4 N6 C29 2_556 15.9(4)
N8 Ni4 N6 C29 . 88.8(4)
N8 Ni4 N6 C29 2_556 -91.2(4)
O5 Ni4 N6 N5 . 12.52(19)
O5 Ni4 N6 N5 2_556 -167.48(19)
N6 Ni4 N6 N5 2_556 -149.8(4)
N8 Ni4 N6 N5 . -76.9(2)
N8 Ni4 N6 N5 2_556 103.1(2)
O4 Ni3 N7 C37 . -175.2(4)
N5 Ni3 N7 C37 . 47.6(14)
O6 Ni3 N7 C37 . 2.2(4)
O4 Ni3 N7 C33 . 5.3(4)
N5 Ni3 N7 C33 . -131.9(12)
O6 Ni3 N7 C33 . -177.2(4)
O5 Ni4 N8 C42 . 30.4(3)
O5 Ni4 N8 C42 2_556 -149.6(3)
N6 Ni4 N8 C42 . 109.3(3)
N6 Ni4 N8 C42 2_556 -70.7(3)
N8 Ni4 N8 C42 2_556 13E1(10)
O5 Ni4 N8 C38 . -151.1(3)
O5 Ni4 N8 C38 2_556 28.9(3)
N6 Ni4 N8 C38 . -72.2(3)
N6 Ni4 N8 C38 2_556 107.8(3)
N8 Ni4 N8 C38 2_556 -5E1(10)
Ni1 O1 C1 C6 . 165.5(3)
Ni1 O1 C1 C2 . -13.8(5)
O1 C1 C2 C3 . -179.4(3)
C6 C1 C2 C3 . 1.2(5)
O1 C1 C2 C7 . 4.5(5)
C6 C1 C2 C7 . -174.8(3)
C1 C2 C3 C4 . -1.5(6)
C7 C2 C3 C4 . 174.7(4)
C2 C3 C4 C5 . 0.5(6)
C3 C4 C5 C6 . 0.7(6)
C4 C5 C6 C1 . -0.9(7)
O1 C1 C6 C5 . -179.5(4)
C2 C1 C6 C5 . -0.1(6)
Ni2 O2 C7 N1 . -9.4(4)
Ni2 O2 C7 C2 . 173.7(2)
N2 N1 C7 O2 . -1.6(4)
Ni1 N1 C7 O2 . 179.5(2)
N2 N1 C7 C2 . 175.4(3)
Ni1 N1 C7 C2 . -3.6(5)
C3 C2 C7 O2 . 5.3(5)
C1 C2 C7 O2 . -178.7(3)
C3 C2 C7 N1 . -171.8(3)
C1 C2 C7 N1 . 4.3(5)
N1 N2 C8 O3 . -2.0(4)
Ni2 N2 C8 O3 . 167.0(2)
N1 N2 C8 C9 . 176.4(3)
Ni2 N2 C8 C9 . -14.6(6)
Ni1 O3 C8 N2 . 0.2(4)
Ni1 O3 C8 C9 . -178.3(2)
N2 C8 C9 C11 . 125.0(4)
O3 C8 C9 C11 . -56.6(4)
N2 C8 C9 C10 . -112.4(4)
O3 C8 C9 C10 . 66.0(4)
C16 N3 C12 C13 . 1.6(6)
Ni1 N3 C12 C13 . -178.0(3)
N3 C12 C13 C14 . 0.2(7)
C12 C13 C14 C15 . -2.3(7)
C13 C14 C15 C16 . 2.6(6)
C12 N3 C16 C15 . -1.2(6)
Ni1 N3 C16 C15 . 178.3(3)
C14 C15 C16 N3 . -0.8(6)
C21 N4 C17 C18 . 1.3(5)
Ni2 N4 C17 C18 . -179.4(3)
N4 C17 C18 C19 . -0.7(6)
C17 C18 C19 C20 . -0.5(7)
C18 C19 C20 C21 . 0.8(7)
C17 N4 C21 C20 . -1.0(5)
Ni2 N4 C21 C20 . 179.7(3)
C19 C20 C21 N4 . -0.1(6)
Ni3 O4 C22 C23 . 6.7(6)
Ni3 O4 C22 C27 . -174.5(3)
O4 C22 C23 C24 . 178.6(4)
C27 C22 C23 C24 . -0.2(6)
O4 C22 C23 C28 . -4.4(6)
C27 C22 C23 C28 . 176.9(4)
C22 C23 C24 C25 . 0.4(6)
C28 C23 C24 C25 . -176.8(4)
C23 C24 C25 C26 . 0.2(7)
C24 C25 C26 C27 . -1.1(8)
C25 C26 C27 C22 . 1.3(8)
O4 C22 C27 C26 . -179.5(4)
C23 C22 C27 C26 . -0.7(7)
Ni4 O5 C28 N5 . 9.5(4)
Ni4 O5 C28 C23 . -171.7(2)
N6 N5 C28 O5 . 1.9(5)
Ni3 N5 C28 O5 . -177.9(2)
N6 N5 C28 C23 . -177.0(3)
Ni3 N5 C28 C23 . 3.2(5)
C24 C23 C28 O5 . -2.5(5)
C22 C23 C28 O5 . -179.6(3)
C24 C23 C28 N5 . 176.5(3)
C22 C23 C28 N5 . -0.6(5)
Ni3 O6 C29 N6 . -1.1(4)
Ni3 O6 C29 C30 . 176.7(3)
N5 N6 C29 O6 . 2.3(5)
Ni4 N6 C29 O6 . -163.5(3)
N5 N6 C29 C30 . -175.5(3)
Ni4 N6 C29 C30 . 18.7(6)
O6 C29 C30 C32 . 56.5(5)
N6 C29 C30 C32 . -125.7(4)
O6 C29 C30 C31 . -65.0(5)
N6 C29 C30 C31 . 112.8(4)
C37 N7 C33 C34 . -2.5(8)
Ni3 N7 C33 C34 . 177.0(5)
N7 C33 C34 C35 . 1.5(10)
C33 C34 C35 C36 . -0.2(10)
C34 C35 C36 C37 . 0.1(9)
C33 N7 C37 C36 . 2.4(7)
Ni3 N7 C37 C36 . -177.1(4)
C35 C36 C37 N7 . -1.3(9)
C42 N8 C38 C39 . 0.8(6)
Ni4 N8 C38 C39 . -177.8(4)
N8 C38 C39 C40 . 1.1(7)
C38 C39 C40 C41 . -2.0(8)
C39 C40 C41 C42 . 1.0(8)
C38 N8 C42 C41 . -1.8(6)
Ni4 N8 C42 C41 . 176.7(3)
C40 C41 C42 N8 . 0.9(8)
